data_7201237
loop_
_publ_author_name
'Zorina, Leokadiya'
'Simonov, Sergey'
'M\'ezi\`ere, C\'ecile'
'Canadell, Enric'
'Suh, Steve'
'Brown, Stuart E.'
'Foury-Leylekian, Pascale'
'Fertey, Pierre'
'Pouget, Jean-Paul'
'Batail, Patrick'

_publ_section_title
;
 Charge ordering, symmetry and electronic structure issues and Wigner
 crystal structure of the quarter-filled band Mott insulators and high
 pressure metals \d-(EDT-TTF-CONMe2)2X, X = Br and AsF6
;
_journal_issue 38
_journal_name_full 'Journal of Materials Chemistry'
_journal_page_first 6980
_journal_paper_doi 10.1039/b906287d
_journal_volume 19
_journal_year 2009
_chemical_compound_source 'synthesis as described'
_chemical_formula_moiety '2(C11 H11 N O S6), Br'
_chemical_formula_sum 'C22 H22 Br N2 O2 S12'
_chemical_formula_weight 811.05
_chemical_name_systematic
;
?
;
_space_group_IT_number 14
_symmetry_cell_setting monoclinic
_symmetry_space_group_name_Hall '-P 2ac'
_symmetry_space_group_name_H-M 'P 1 1 21/a'
_atom_sites_solution_hydrogens geom
_atom_sites_solution_primary direct
_atom_sites_solution_secondary difmap
_audit_creation_method
;
CrysAlis RED (Oxford Diffraction Ltd.),
SHELXL-97 and WinGX routine-INITIALISE
;
_cell_angle_alpha 90.00
_cell_angle_beta 90.00
_cell_angle_gamma 92.446(18)
_cell_formula_units_Z 2
_cell_length_a 6.9762(9)
_cell_length_b 6.4800(12)
_cell_length_c 32.671(9)
_cell_measurement_reflns_used 100
_cell_measurement_temperature 150(2)
_cell_measurement_theta_max 30
_cell_measurement_theta_min 3
_cell_volume 1475.6(5)
_computing_cell_refinement 'Dirax/lsq (Duisenberg & Schreurs, 1989-2000)'
_computing_data_collection 'Collect (Nonius BV, 1997-2000)'
_computing_data_reduction 'EvalCCD (Duisenberg & Schreurs 1990-2000)'
_computing_molecular_graphics 'DIAMOND 3.1 (Crystal Impact GbR 2005)'
_computing_publication_material 'WinGX publication routines (Farrugia, 1999)'
_computing_structure_refinement 'SHELXL-97 (Sheldrick, 1997)'
_computing_structure_solution 'Direct methods (Sir92,Altomare et al.,1993)'
_diffrn_ambient_temperature 150(2)
_diffrn_detector_area_resol_mean 9
_diffrn_measured_fraction_theta_full 0.995
_diffrn_measured_fraction_theta_max 0.979
_diffrn_measurement_device '\k-geometry diffractometer'
_diffrn_measurement_device_type 'Bruker Nonius KappaCCD'
_diffrn_measurement_method 'combined \f and \w-scans'
_diffrn_radiation_monochromator graphite
_diffrn_radiation_source 'fine-focus sealed tube'
_diffrn_radiation_type MoK\a
_diffrn_radiation_wavelength 0.71073
_diffrn_reflns_av_R_equivalents 0.0000
_diffrn_reflns_av_sigmaI/netI 0.0836
_diffrn_reflns_limit_h_max 9
_diffrn_reflns_limit_h_min -9
_diffrn_reflns_limit_k_max 9
_diffrn_reflns_limit_k_min -9
_diffrn_reflns_limit_l_max 45
_diffrn_reflns_limit_l_min -45
_diffrn_reflns_number 37386
_diffrn_reflns_theta_full 26.00
_diffrn_reflns_theta_max 30.20
_diffrn_reflns_theta_min 3.18
_diffrn_standards_decay_% 0
_exptl_absorpt_coefficient_mu 2.271
_exptl_absorpt_correction_T_max 0.9199
_exptl_absorpt_correction_T_min 0.7353
_exptl_absorpt_correction_type analytical
_exptl_absorpt_process_details 'see N.W. Alcock (1970). Cryst. Computing, p.271'
_exptl_crystal_colour black
_exptl_crystal_density_diffrn 1.825
_exptl_crystal_density_method 'not measured'
_exptl_crystal_description prism
_exptl_crystal_F_000 822
_exptl_crystal_size_max 0.227
_exptl_crystal_size_mid 0.054
_exptl_crystal_size_min 0.038
_refine_diff_density_max 1.169
_refine_diff_density_min -0.703
_refine_diff_density_rms 0.111
_refine_ls_extinction_method none
_refine_ls_goodness_of_fit_ref 1.002
_refine_ls_hydrogen_treatment constr
_refine_ls_matrix_type full
_refine_ls_number_parameters 189
_refine_ls_number_reflns 37386
_refine_ls_number_restraints 1
_refine_ls_restrained_S_all 1.002
_refine_ls_R_factor_all 0.1026
_refine_ls_R_factor_gt 0.0571
_refine_ls_shift/su_max 0.006
_refine_ls_shift/su_mean 0.001
_refine_ls_structure_factor_coef Fsqd
_refine_ls_weighting_details 'calc w=1/[\s^2^(Fo^2^)+(0.0721P)^2^+0.0000P] where P=(Fo^2^+2Fc^2^)/3'
_refine_ls_weighting_scheme calc
_refine_ls_wR_factor_gt 0.1274
_refine_ls_wR_factor_ref 0.1421
_reflns_number_gt 23511
_reflns_number_total 37386
_reflns_threshold_expression >2sigma(I)
_cod_data_source_file b906287d.txt
_cod_data_source_block delta-(EDT-TTF-CONMe2)2Br_(P21/a,150K)
_cod_database_code 7201237

loop_
_symmetry_equiv_pos_as_xyz
'x, y, z'
'-x+1/2, -y, z+1/2'
'-x, -y, -z'
'x-1/2, y, -z-1/2'

loop_
_atom_site_label
_atom_site_type_symbol
_atom_site_fract_x
_atom_site_fract_y
_atom_site_fract_z
_atom_site_U_iso_or_equiv
_atom_site_adp_type
_atom_site_occupancy
_atom_site_symmetry_multiplicity
_atom_site_calc_flag
_atom_site_refinement_flags
_atom_site_disorder_assembly
_atom_site_disorder_group
Br Br 0.0000 0.0000 1.0000 0.03101(7) Uani 1 2 d S . .
S1 S 0.51106(6) 0.44616(6) 0.715037(11) 0.02378(10) Uani 1 1 d . . .
S2 S 0.52823(6) 0.87922(6) 0.689811(10) 0.02094(9) Uani 1 1 d . . .
S3 S 0.51470(6) 0.59847(6) 0.811258(10) 0.02039(9) Uani 1 1 d . . .
S4 S 0.53249(6) 1.02743(6) 0.782750(11) 0.02565(10) Uani 1 1 d . . .
S5 S 0.49442(7) 0.27586(6) 0.631616(12) 0.03150(11) Uani 1 1 d . . .
S6 S 0.51177(5) 0.79663(6) 0.600733(10) 0.01942(9) Uani 1 1 d . . .
C1 C 0.5200(2) 0.7040(2) 0.72996(4) 0.0179(3) Uani 1 1 d . . .
C2 C 0.5214(2) 0.7663(2) 0.76979(4) 0.0181(3) Uani 1 1 d . . .
C3 C 0.5076(2) 0.4956(2) 0.66236(4) 0.0196(3) Uani 1 1 d . A .
C4 C 0.5148(2) 0.6954(2) 0.65032(4) 0.0159(3) Uani 1 1 d . A .
C5 C 0.5197(2) 0.7931(2) 0.84869(4) 0.0177(3) Uani 1 1 d . . .
C6 C 0.5277(2) 0.9890(2) 0.83501(4) 0.0234(4) Uani 1 1 d . . .
H6 H 0.5305 1.0999 0.8531 0.028 Uiso 1 1 calc R . .
C7 C 0.5729(3) 0.3816(3) 0.58325(5) 0.0213(5) Uani 0.867(3) 1 d PD A 1
H7A H 0.7078 0.4233 0.5851 0.026 Uiso 0.867(3) 1 calc PR A 1
H7B H 0.5592 0.2754 0.5624 0.026 Uiso 0.867(3) 1 calc PR A 1
C8 C 0.4606(3) 0.5651(3) 0.57056(5) 0.0197(5) Uani 0.867(3) 1 d PD A 1
H8A H 0.3248 0.5282 0.5727 0.024 Uiso 0.867(3) 1 calc PR A 1
H8B H 0.4882 0.5960 0.5421 0.024 Uiso 0.867(3) 1 calc PR A 1
C7B C 0.443(2) 0.3806(17) 0.5822(4) 0.0213(5) Uani 0.133(3) 1 d PD A 2
H7B1 H 0.4635 0.2758 0.5617 0.026 Uiso 0.133(3) 1 calc PR A 2
H7B2 H 0.3080 0.4119 0.5813 0.026 Uiso 0.133(3) 1 calc PR A 2
C8B C 0.561(2) 0.574(2) 0.5710(4) 0.0197(5) Uani 0.133(3) 1 d PD A 2
H8B1 H 0.5393 0.6056 0.5424 0.024 Uiso 0.133(3) 1 calc PR A 2
H8B2 H 0.6961 0.5463 0.5740 0.024 Uiso 0.133(3) 1 calc PR A 2
C9 C 0.5145(2) 0.6959(2) 0.89032(4) 0.0178(3) Uani 1 1 d . . .
C10 C 0.4958(2) 0.7051(3) 0.96411(4) 0.0295(4) Uani 1 1 d . . .
H10A H 0.3800 0.7412 0.9778 0.044 Uiso 1 1 calc R . .
H10B H 0.6045 0.7478 0.9805 0.044 Uiso 1 1 calc R . .
H10C H 0.4947 0.5583 0.9601 0.044 Uiso 1 1 calc R . .
C11 C 0.5087(3) 1.0345(3) 0.92609(5) 0.0454(5) Uani 1 1 d . . .
H11A H 0.6276 1.0911 0.9153 0.068 Uiso 1 1 calc R . .
H11B H 0.4949 1.0778 0.9540 0.068 Uiso 1 1 calc R . .
H11C H 0.4040 1.0826 0.9101 0.068 Uiso 1 1 calc R . .
N1 N 0.50803(17) 0.8090(2) 0.92433(3) 0.0236(3) Uani 1 1 d . . .
O1 O 0.51455(14) 0.50338(15) 0.89034(3) 0.0241(2) Uani 1 1 d . . .

loop_
_atom_site_aniso_label
_atom_site_aniso_U_11
_atom_site_aniso_U_22
_atom_site_aniso_U_33
_atom_site_aniso_U_23
_atom_site_aniso_U_13
_atom_site_aniso_U_12
Br 0.05542(18) 0.02306(13) 0.01436(11) -0.00022(9) 0.00225(11) -0.00068(11)
S1 0.0437(3) 0.01532(19) 0.01232(17) 0.00318(15) -0.00042(17) 0.00147(18)
S2 0.0388(3) 0.01479(19) 0.00920(16) 0.00113(14) 0.00005(16) 0.00116(17)
S3 0.0331(3) 0.0176(2) 0.01048(17) 0.00197(14) -0.00016(16) 0.00190(17)
S4 0.0482(3) 0.0167(2) 0.01188(17) 0.00205(15) -0.00044(18) -0.00018(18)
S5 0.0662(3) 0.0135(2) 0.0148(2) 0.00029(15) -0.00084(19) 0.0016(2)
S6 0.0340(2) 0.01504(18) 0.00931(17) 0.00102(14) -0.00024(15) 0.00196(16)
C1 0.0229(9) 0.0175(8) 0.0133(7) 0.0016(6) -0.0006(6) 0.0020(6)
C2 0.0225(9) 0.0179(8) 0.0141(7) 0.0017(6) 0.0000(6) 0.0017(6)
C3 0.0283(9) 0.0176(8) 0.0130(7) 0.0004(6) -0.0013(6) 0.0024(7)
C4 0.0201(9) 0.0163(8) 0.0117(7) -0.0008(6) -0.0010(6) 0.0031(6)
C5 0.0201(9) 0.0219(8) 0.0112(7) 0.0002(6) 0.0002(6) 0.0013(7)
C6 0.0381(11) 0.0203(8) 0.0118(7) 0.0000(6) 0.0005(7) -0.0004(7)
C7 0.0271(14) 0.0199(9) 0.0171(8) -0.0030(7) -0.0006(9) 0.0022(9)
C8 0.0280(14) 0.0169(9) 0.0139(8) -0.0002(7) -0.0022(10) -0.0021(10)
C7B 0.0271(14) 0.0199(9) 0.0171(8) -0.0030(7) -0.0006(9) 0.0022(9)
C8B 0.0280(14) 0.0169(9) 0.0139(8) -0.0002(7) -0.0022(10) -0.0021(10)
C9 0.0156(9) 0.0238(8) 0.0139(7) 0.0042(6) -0.0001(6) 0.0022(6)
C10 0.0420(11) 0.0357(10) 0.0109(7) 0.0024(7) 0.0010(7) 0.0042(8)
C11 0.0941(16) 0.0282(10) 0.0142(8) -0.0062(7) 0.0040(9) 0.0062(10)
N1 0.0356(8) 0.0235(7) 0.0119(6) 0.0013(5) 0.0011(6) 0.0037(6)
O1 0.0360(7) 0.0197(6) 0.0164(5) 0.0036(4) 0.0007(5) 0.0009(5)

loop_
_atom_type_symbol
_atom_type_description
_atom_type_scat_dispersion_real
_atom_type_scat_dispersion_imag
_atom_type_scat_source
C C 0.0033 0.0016 'International Tables Vol C Tables 4.2.6.8 and 6.1.1.4'
H H 0.0000 0.0000 'International Tables Vol C Tables 4.2.6.8 and 6.1.1.4'
N N 0.0061 0.0033 'International Tables Vol C Tables 4.2.6.8 and 6.1.1.4'
O O 0.0106 0.0060 'International Tables Vol C Tables 4.2.6.8 and 6.1.1.4'
S S 0.1246 0.1234 'International Tables Vol C Tables 4.2.6.8 and 6.1.1.4'
Br Br -0.2901 2.4595 'International Tables Vol C Tables 4.2.6.8 and 6.1.1.4'

loop_
_geom_angle_atom_site_label_1
_geom_angle_atom_site_label_2
_geom_angle_atom_site_label_3
_geom_angle
_geom_angle_site_symmetry_1
_geom_angle_site_symmetry_3
_geom_angle_publ_flag
C1 S1 C3 95.74(7) . . ?
C1 S2 C4 96.44(7) . . ?
C2 S3 C5 95.41(7) . . ?
C6 S4 C2 95.76(7) . . ?
C3 S5 C7B 102.4(4) . . ?
C3 S5 C7 100.99(8) . . ?
C4 S6 C8B 101.3(4) . . ?
C4 S6 C8 101.41(8) . . ?
C2 C1 S2 121.91(12) . . ?
C2 C1 S1 123.52(12) . . ?
S2 C1 S1 114.57(8) . . ?
C1 C2 S3 124.03(12) . . ?
C1 C2 S4 121.30(11) . . ?
S3 C2 S4 114.67(8) . . ?
C4 C3 S5 127.85(11) . . ?
C4 C3 S1 117.46(11) . . ?
S5 C3 S1 114.69(8) . . ?
C3 C4 S6 128.94(11) . . ?
C3 C4 S2 115.76(11) . . ?
S6 C4 S2 115.30(8) . . ?
C6 C5 C9 134.25(14) . . ?
C6 C5 S3 116.43(11) . . ?
C9 C5 S3 109.32(10) . . ?
C5 C6 S4 117.72(12) . . ?
C5 C6 H6 121.1 . . ?
S4 C6 H6 121.1 . . ?
C8 C7 S5 112.43(15) . . ?
C8 C7 H7A 109.1 . . ?
S5 C7 H7A 109.1 . . ?
C8 C7 H7B 109.1 . . ?
S5 C7 H7B 109.1 . . ?
H7A C7 H7B 107.9 . . ?
C7 C8 S6 114.27(14) . . ?
C7 C8 H8A 108.7 . . ?
S6 C8 H8A 108.7 . . ?
C7 C8 H8B 108.7 . . ?
S6 C8 H8B 108.7 . . ?
H8A C8 H8B 107.6 . . ?
C8B C7B S5 114.7(10) . . ?
C8B C7B H7B1 108.6 . . ?
S5 C7B H7B1 108.6 . . ?
C8B C7B H7B2 108.6 . . ?
S5 C7B H7B2 108.6 . . ?
H7B1 C7B H7B2 107.6 . . ?
C7B C8B S6 114.7(10) . . ?
C7B C8B H8B1 108.6 . . ?
S6 C8B H8B1 108.6 . . ?
C7B C8B H8B2 108.6 . . ?
S6 C8B H8B2 108.6 . . ?
H8B1 C8B H8B2 107.6 . . ?
O1 C9 N1 123.43(13) . . ?
O1 C9 C5 114.80(12) . . ?
N1 C9 C5 121.76(13) . . ?
N1 C10 H10A 109.5 . . ?
N1 C10 H10B 109.5 . . ?
H10A C10 H10B 109.5 . . ?
N1 C10 H10C 109.5 . . ?
H10A C10 H10C 109.5 . . ?
H10B C10 H10C 109.5 . . ?
N1 C11 H11A 109.5 . . ?
N1 C11 H11B 109.5 . . ?
H11A C11 H11B 109.5 . . ?
N1 C11 H11C 109.5 . . ?
H11A C11 H11C 109.5 . . ?
H11B C11 H11C 109.5 . . ?
C9 N1 C11 125.69(12) . . ?
C9 N1 C10 119.34(13) . . ?
C11 N1 C10 114.97(12) . . ?

loop_
_geom_bond_atom_site_label_1
_geom_bond_atom_site_label_2
_geom_bond_distance
_geom_bond_site_symmetry_2
_geom_bond_publ_flag
S1 C1 1.7388(15) . ?
S1 C3 1.7511(15) . ?
S2 C1 1.7344(14) . ?
S2 C4 1.7560(14) . ?
S3 C2 1.7368(15) . ?
S3 C5 1.7563(15) . ?
S4 C6 1.7257(15) . ?
S4 C2 1.7427(15) . ?
S5 C3 1.7418(15) . ?
S5 C7B 1.794(12) . ?
S5 C7 1.7984(18) . ?
S6 C4 1.7483(14) . ?
S6 C8B 1.783(14) . ?
S6 C8 1.8176(18) . ?
C1 C2 1.3624(19) . ?
C3 C4 1.3516(19) . ?
C5 C6 1.344(2) . ?
C5 C9 1.4987(19) . ?
C6 H6 0.9300 . ?
C7 C8 1.510(3) . ?
C7 H7A 0.9700 . ?
C7 H7B 0.9700 . ?
C8 H8A 0.9700 . ?
C8 H8B 0.9700 . ?
C7B C8B 1.520(14) . ?
C7B H7B1 0.9700 . ?
C7B H7B2 0.9700 . ?
C8B H8B1 0.9700 . ?
C8B H8B2 0.9700 . ?
C9 O1 1.2478(17) . ?
C9 N1 1.3328(18) . ?
C10 N1 1.4643(18) . ?
C10 H10A 0.9600 . ?
C10 H10B 0.9600 . ?
C10 H10C 0.9600 . ?
C11 N1 1.4621(19) . ?
C11 H11A 0.9600 . ?
C11 H11B 0.9600 . ?
C11 H11C 0.9600 . ?
